data_7002149
loop_
_publ_author_name
'Sarma, Rupam'
'Kalita, Dipjyoti'
'Baruah, Jubaraj B.'

_publ_section_title
;
 Solvent induced reactivity of 3,5-dimethylpyrazole towards zinc (II)
 carboxylates
;
_journal_issue 36
_journal_name_full 'Dalton Transactions'
_journal_page_first 7428
_journal_page_last 7436
_journal_paper_doi 10.1039/b905534g
_journal_year 2009
_chemical_formula_sum 'C34 H40 N8 O4 Zn2'
_chemical_formula_weight 755.48
_chemical_name_systematic
;
?
;
_space_group_IT_number 14
_symmetry_cell_setting monoclinic
_symmetry_space_group_name_Hall '-P 2ybc'
_symmetry_space_group_name_H-M 'P 1 21/c 1'
_atom_sites_solution_hydrogens geom
_atom_sites_solution_primary direct
_atom_sites_solution_secondary difmap
_audit_creation_method SHELXL-97
_cell_angle_alpha 90.00
_cell_angle_beta 105.266(7)
_cell_angle_gamma 90.00
_cell_formula_units_Z 2
_cell_length_a 8.2047(11)
_cell_length_b 16.175(2)
_cell_length_c 14.222(2)
_cell_measurement_temperature 296(2)
_cell_volume 1820.8(4)
_computing_cell_refinement 'Bruker SMART'
_computing_data_collection 'Bruker SMART'
_computing_data_reduction 'Bruker SAINT'
_computing_molecular_graphics 'Bruker SHELXTL'
_computing_publication_material 'Bruker SHELXTL'
_computing_structure_refinement 'SHELXL-97 (Sheldrick, 1997)'
_computing_structure_solution 'SHELXS-97 (Sheldrick, 1990)'
_diffrn_ambient_temperature 296(2)
_diffrn_measured_fraction_theta_full 0.994
_diffrn_measured_fraction_theta_max 0.994
_diffrn_measurement_device_type 'CCD area detector'
_diffrn_measurement_method 'phi and omega scans'
_diffrn_radiation_monochromator graphite
_diffrn_radiation_source 'fine-focus sealed tube'
_diffrn_radiation_type MoK\a
_diffrn_radiation_wavelength 0.71073
_diffrn_reflns_av_R_equivalents 0.0345
_diffrn_reflns_av_sigmaI/netI 0.0316
_diffrn_reflns_limit_h_max 10
_diffrn_reflns_limit_h_min -9
_diffrn_reflns_limit_k_max 21
_diffrn_reflns_limit_k_min -20
_diffrn_reflns_limit_l_max 17
_diffrn_reflns_limit_l_min -18
_diffrn_reflns_number 21213
_diffrn_reflns_theta_full 28.34
_diffrn_reflns_theta_max 28.34
_diffrn_reflns_theta_min 1.95
_exptl_absorpt_coefficient_mu 1.364
_exptl_absorpt_correction_type none
_exptl_crystal_colour colorless
_exptl_crystal_density_diffrn 1.378
_exptl_crystal_density_method 'not measured'
_exptl_crystal_description block
_exptl_crystal_F_000 784
_exptl_crystal_size_max 0.24
_exptl_crystal_size_mid 0.16
_exptl_crystal_size_min 0.14
_refine_diff_density_max 0.225
_refine_diff_density_min -0.219
_refine_diff_density_rms 0.046
_refine_ls_extinction_method none
_refine_ls_goodness_of_fit_ref 1.017
_refine_ls_hydrogen_treatment constr
_refine_ls_matrix_type full
_refine_ls_number_parameters 221
_refine_ls_number_reflns 4513
_refine_ls_number_restraints 0
_refine_ls_restrained_S_all 1.017
_refine_ls_R_factor_all 0.0661
_refine_ls_R_factor_gt 0.0337
_refine_ls_shift/su_max 0.001
_refine_ls_shift/su_mean 0.000
_refine_ls_structure_factor_coef Fsqd
_refine_ls_weighting_details 'calc w=1/[\s^2^(Fo^2^)+(0.0476P)^2^+0.0706P] where P=(Fo^2^+2Fc^2^)/3'
_refine_ls_weighting_scheme calc
_refine_ls_wR_factor_gt 0.0833
_refine_ls_wR_factor_ref 0.0960
_reflns_number_gt 2878
_reflns_number_total 4513
_reflns_threshold_expression >2sigma(I)
_cod_data_source_file b905534g.txt
_cod_data_source_block znbenzdi
_cod_depositor_comments
;
The following automatic conversions were performed:
'_symmetry_cell_setting' value 'Monoclinic' changed to 'monoclinic'
according to '/home/saulius/struct/CIF-dictionaries/cif_core.dic'
dictionary named 'cif_core.dic' version 2.4.1 from 2010-06-29.

Automatic conversion script
Id: cif_fix_enum 1527 2010-12-29 10:47:43Z saulius 
;
_cod_original_cell_volume 1820.9(4)
_cod_original_sg_symbol_H-M 'P2(1)/c '
_cod_database_code 7002149

loop_
_symmetry_equiv_pos_as_xyz
'x, y, z'
'-x, y+1/2, -z+1/2'
'-x, -y, -z'
'x, -y-1/2, z-1/2'

loop_
_atom_site_label
_atom_site_type_symbol
_atom_site_fract_x
_atom_site_fract_y
_atom_site_fract_z
_atom_site_U_iso_or_equiv
_atom_site_adp_type
_atom_site_occupancy
_atom_site_symmetry_multiplicity
_atom_site_calc_flag
_atom_site_refinement_flags
_atom_site_disorder_assembly
_atom_site_disorder_group
C1 C 1.0291(3) 0.27666(13) 0.48309(18) 0.0593(6) Uani 1 1 d . . .
C2 C 1.1821(3) 0.32977(12) 0.51911(16) 0.0534(5) Uani 1 1 d . . .
C3 C 1.1629(3) 0.41317(13) 0.53401(19) 0.0660(6) Uani 1 1 d . . .
H3 H 1.0551 0.4356 0.5224 0.079 Uiso 1 1 calc R . .
C4 C 1.3020(4) 0.46343(15) 0.5658(2) 0.0803(8) Uani 1 1 d . . .
H4 H 1.2878 0.5196 0.5753 0.096 Uiso 1 1 calc R . .
C5 C 1.4611(4) 0.43082(18) 0.5835(2) 0.0882(8) Uani 1 1 d . . .
H5 H 1.5549 0.4647 0.6053 0.106 Uiso 1 1 calc R . .
C6 C 1.4823(4) 0.34772(18) 0.5688(2) 0.0899(9) Uani 1 1 d . . .
H6 H 1.5905 0.3259 0.5799 0.108 Uiso 1 1 calc R . .
C7 C 1.3438(3) 0.29700(15) 0.53796(19) 0.0709(7) Uani 1 1 d . . .
H7 H 1.3586 0.2407 0.5297 0.085 Uiso 1 1 calc R . .
C8 C 0.3787(4) 0.2958(2) 0.2940(3) 0.1057(10) Uani 1 1 d . . .
H8A H 0.4416 0.3398 0.3321 0.159 Uiso 1 1 calc R . .
H8B H 0.2652 0.2959 0.3006 0.159 Uiso 1 1 calc R . .
H8C H 0.3764 0.3034 0.2267 0.159 Uiso 1 1 calc R . .
C9 C 0.4611(3) 0.21467(17) 0.32909(19) 0.0734(7) Uani 1 1 d . . .
C10 C 0.4054(3) 0.1354(2) 0.3193(2) 0.0918(9) Uani 1 1 d . . .
H10 H 0.2970 0.1180 0.2872 0.110 Uiso 1 1 calc R . .
C11 C 0.5391(3) 0.08484(16) 0.3655(2) 0.0727(7) Uani 1 1 d . . .
C12 C 0.5498(4) -0.00720(17) 0.3734(3) 0.1123(11) Uani 1 1 d . . .
H12A H 0.5884 -0.0291 0.3203 0.169 Uiso 1 1 calc R . .
H12B H 0.4402 -0.0293 0.3710 0.169 Uiso 1 1 calc R . .
H12C H 0.6276 -0.0223 0.4341 0.169 Uiso 1 1 calc R . .
C13 C 0.9152(4) 0.11171(17) 0.2299(2) 0.0865(9) Uani 1 1 d . . .
H13A H 0.8035 0.1225 0.2362 0.130 Uiso 1 1 calc R . .
H13B H 0.9119 0.1069 0.1621 0.130 Uiso 1 1 calc R . .
H13C H 0.9888 0.1563 0.2585 0.130 Uiso 1 1 calc R . .
C14 C 0.9796(3) 0.03277(14) 0.28111(17) 0.0598(6) Uani 1 1 d . . .
C15 C 1.0386(3) -0.03755(16) 0.24648(18) 0.0724(7) Uani 1 1 d . . .
H15 H 1.0443 -0.0474 0.1830 0.087 Uiso 1 1 calc R . .
C16 C 0.8349(5) 0.17451(15) 0.6693(2) 0.0996(10) Uani 1 1 d . . .
H16A H 0.9076 0.2140 0.6504 0.149 Uiso 1 1 calc R . .
H16B H 0.8200 0.1893 0.7319 0.149 Uiso 1 1 calc R . .
H16C H 0.7271 0.1742 0.6219 0.149 Uiso 1 1 calc R . .
C17 C 0.9126(3) 0.09028(13) 0.67494(19) 0.0654(6) Uani 1 1 d . . .
N1 N 0.6730(2) 0.13189(11) 0.40203(14) 0.0596(5) Uani 1 1 d . . .
N2 N 0.6238(2) 0.21064(11) 0.37952(14) 0.0607(5) Uani 1 1 d . . .
H2 H 0.6888 0.2529 0.3955 0.073 Uiso 1 1 calc R . .
N3 N 0.9907(2) 0.02310(10) 0.37647(13) 0.0543(4) Uani 1 1 d . . .
N4 N 0.9420(2) 0.05403(10) 0.59587(13) 0.0553(4) Uani 1 1 d . . .
O1 O 1.0574(2) 0.19941(9) 0.47832(14) 0.0725(5) Uani 1 1 d . . .
O2 O 0.8887(2) 0.30913(10) 0.46079(15) 0.0864(6) Uani 1 1 d . . .
Zn1 Zn 0.91609(3) 0.101072(14) 0.464470(18) 0.05423(11) Uani 1 1 d . . .

loop_
_atom_site_aniso_label
_atom_site_aniso_U_11
_atom_site_aniso_U_22
_atom_site_aniso_U_33
_atom_site_aniso_U_23
_atom_site_aniso_U_13
_atom_site_aniso_U_12
C1 0.0653(15) 0.0435(12) 0.0690(15) 0.0050(11) 0.0175(12) -0.0021(11)
C2 0.0588(13) 0.0417(11) 0.0580(13) 0.0026(10) 0.0126(10) -0.0019(10)
C3 0.0683(16) 0.0447(13) 0.0843(18) 0.0018(11) 0.0186(13) -0.0001(11)
C4 0.087(2) 0.0483(14) 0.102(2) -0.0086(14) 0.0201(16) -0.0115(13)
C5 0.078(2) 0.0687(17) 0.110(2) -0.0107(17) 0.0116(16) -0.0204(15)
C6 0.0630(17) 0.080(2) 0.118(2) -0.0141(17) 0.0082(15) 0.0003(14)
C7 0.0696(16) 0.0528(14) 0.0849(18) -0.0075(12) 0.0107(13) 0.0017(12)
C8 0.086(2) 0.108(2) 0.109(2) 0.0096(19) 0.0006(17) 0.0406(18)
C9 0.0577(15) 0.0828(19) 0.0750(17) -0.0022(14) 0.0092(13) 0.0159(13)
C10 0.0521(16) 0.095(2) 0.117(2) -0.0177(19) 0.0013(15) -0.0005(15)
C11 0.0645(16) 0.0671(16) 0.0868(18) -0.0110(14) 0.0204(14) -0.0095(13)
C12 0.098(2) 0.0653(19) 0.169(3) -0.014(2) 0.027(2) -0.0252(18)
C13 0.085(2) 0.089(2) 0.082(2) 0.0285(15) 0.0149(15) 0.0213(15)
C14 0.0549(13) 0.0574(14) 0.0626(15) 0.0082(11) 0.0077(11) -0.0009(10)
C15 0.0908(19) 0.0653(16) 0.0618(15) -0.0093(13) 0.0217(14) -0.0084(13)
C16 0.155(3) 0.0481(15) 0.110(2) -0.0112(15) 0.060(2) 0.0131(17)
C17 0.0817(17) 0.0438(13) 0.0726(16) -0.0088(12) 0.0236(13) -0.0060(11)
N1 0.0534(11) 0.0476(10) 0.0742(13) -0.0016(9) 0.0107(9) 0.0001(9)
N2 0.0524(11) 0.0520(11) 0.0732(13) -0.0010(9) 0.0089(9) 0.0045(8)
N3 0.0572(11) 0.0416(9) 0.0606(12) 0.0036(8) 0.0095(9) 0.0056(8)
N4 0.0682(12) 0.0344(9) 0.0613(11) -0.0018(8) 0.0135(9) 0.0034(8)
O1 0.0715(11) 0.0384(8) 0.1066(14) -0.0028(8) 0.0216(9) -0.0057(7)
O2 0.0613(12) 0.0495(10) 0.1374(18) -0.0059(10) 0.0066(11) -0.0014(8)
Zn1 0.05759(18) 0.03449(15) 0.0672(2) 0.00258(11) 0.01033(13) 0.00385(10)

loop_
_atom_type_symbol
_atom_type_description
_atom_type_scat_dispersion_real
_atom_type_scat_dispersion_imag
_atom_type_scat_source
C C 0.0033 0.0016 'International Tables Vol C Tables 4.2.6.8 and 6.1.1.4'
H H 0.0000 0.0000 'International Tables Vol C Tables 4.2.6.8 and 6.1.1.4'
N N 0.0061 0.0033 'International Tables Vol C Tables 4.2.6.8 and 6.1.1.4'
O O 0.0106 0.0060 'International Tables Vol C Tables 4.2.6.8 and 6.1.1.4'
Zn Zn 0.2839 1.4301 'International Tables Vol C Tables 4.2.6.8 and 6.1.1.4'

loop_
_geom_angle_atom_site_label_1
_geom_angle_atom_site_label_2
_geom_angle_atom_site_label_3
_geom_angle
_geom_angle_site_symmetry_1
_geom_angle_site_symmetry_3
_geom_angle_publ_flag
O2 C1 O1 125.2(2) . . ?
O2 C1 C2 119.21(19) . . ?
O1 C1 C2 115.6(2) . . ?
C3 C2 C7 119.1(2) . . ?
C3 C2 C1 119.6(2) . . ?
C7 C2 C1 121.4(2) . . ?
C4 C3 C2 120.6(2) . . ?
C5 C4 C3 120.0(2) . . ?
C4 C5 C6 120.0(3) . . ?
C7 C6 C5 120.2(3) . . ?
C6 C7 C2 120.0(2) . . ?
N2 C9 C10 105.7(2) . . ?
N2 C9 C8 121.3(3) . . ?
C10 C9 C8 133.1(3) . . ?
C9 C10 C11 107.8(2) . . ?
N1 C11 C10 108.5(2) . . ?
N1 C11 C12 121.1(3) . . ?
C10 C11 C12 130.3(3) . . ?
N3 C14 C15 109.1(2) . . ?
N3 C14 C13 120.8(2) . . ?
C15 C14 C13 130.0(2) . . ?
C14 C15 C17 106.0(2) . 3_756 ?
N4 C17 C15 109.3(2) . 3_756 ?
N4 C17 C16 121.3(2) . . ?
C15 C17 C16 129.4(2) 3_756 . ?
C11 N1 N2 106.5(2) . . ?
C11 N1 Zn1 130.64(17) . . ?
N2 N1 Zn1 122.42(14) . . ?
C9 N2 N1 111.5(2) . . ?
C14 N3 N4 107.98(16) . 3_756 ?
C14 N3 Zn1 127.76(15) . . ?
N4 N3 Zn1 124.20(13) 3_756 . ?
C17 N4 N3 107.60(17) . 3_756 ?
C17 N4 Zn1 128.63(15) . . ?
N3 N4 Zn1 123.58(13) 3_756 . ?
C1 O1 Zn1 133.90(16) . . ?
O1 Zn1 N4 107.81(8) . . ?
O1 Zn1 N3 107.98(7) . . ?
N4 Zn1 N3 112.18(7) . . ?
O1 Zn1 N1 109.60(7) . . ?
N4 Zn1 N1 111.00(8) . . ?
N3 Zn1 N1 108.20(7) . . ?

loop_
_geom_bond_atom_site_label_1
_geom_bond_atom_site_label_2
_geom_bond_distance
_geom_bond_site_symmetry_2
_geom_bond_publ_flag
C1 O2 1.229(3) . ?
C1 O1 1.276(2) . ?
C1 C2 1.496(3) . ?
C2 C3 1.381(3) . ?
C2 C7 1.388(3) . ?
C3 C4 1.377(3) . ?
C4 C5 1.368(4) . ?
C5 C6 1.378(4) . ?
C6 C7 1.376(4) . ?
C8 C9 1.500(4) . ?
C9 N2 1.341(3) . ?
C9 C10 1.356(4) . ?
C10 C11 1.387(4) . ?
C11 N1 1.325(3) . ?
C11 C12 1.494(4) . ?
C13 C14 1.496(3) . ?
C14 N3 1.344(3) . ?
C14 C15 1.377(3) . ?
C15 C17 1.379(3) 3_756 ?
C16 C17 1.498(3) . ?
C17 N4 1.345(3) . ?
C17 C15 1.379(3) 3_756 ?
N1 N2 1.349(2) . ?
N1 Zn1 2.0205(18) . ?
N3 N4 1.379(2) 3_756 ?
N3 Zn1 1.9837(17) . ?
N4 N3 1.379(2) 3_756 ?
N4 Zn1 1.9768(18) . ?
O1 Zn1 1.9474(15) . ?
